data_1529640
loop_
_publ_author_name
'Bless, P.W.'
'Kostiner, E.'

_publ_section_title
;
 The crystal structure of magnesium arsenate, Mg8.5 As3 O16
;
_journal_name_full 'Journal of Solid State Chemistry'
_journal_page_first 80
_journal_page_last 85
_journal_volume 6
_journal_year 1973
_chemical_formula_sum 'As3 Mg8.5 O16'
_chemical_name_systematic 'Mg8.5 (As O4)2 (As O6) O2'
_space_group_IT_number 166
_symmetry_space_group_name_Hall '-R 3 2"'
_symmetry_space_group_name_H-M 'R -3 m :H'
_cell_angle_alpha 90
_cell_angle_beta 90
_cell_angle_gamma 120
_cell_formula_units_Z 3
_cell_length_a 6.0278
_cell_length_b 6.0278
_cell_length_c 27.6
_cell_volume 868.475
_citation_journal_id_ASTM JSSCBI
_cod_data_source_file Bless_JSSCBI_1973_1.cif
_cod_data_source_block As3Mg8.5O16
_cod_original_cell_volume 868.4752
_cod_database_code 1529640

loop_
_symmetry_equiv_pos_as_xyz
x,y,z
-y,x-y,z
-x+y,-x,z
y,x,-z
-x,-x+y,-z
x-y,-y,-z
-x,-y,-z
y,-x+y,-z
x-y,x,-z
-y,-x,z
x,x-y,z
-x+y,y,z
x+2/3,y+1/3,z+1/3
-y+2/3,x-y+1/3,z+1/3
-x+y+2/3,-x+1/3,z+1/3
y+2/3,x+1/3,-z+1/3
-x+2/3,-x+y+1/3,-z+1/3
x-y+2/3,-y+1/3,-z+1/3
-x+2/3,-y+1/3,-z+1/3
y+2/3,-x+y+1/3,-z+1/3
x-y+2/3,x+1/3,-z+1/3
-y+2/3,-x+1/3,z+1/3
x+2/3,x-y+1/3,z+1/3
-x+y+2/3,y+1/3,z+1/3
x+1/3,y+2/3,z+2/3
-y+1/3,x-y+2/3,z+2/3
-x+y+1/3,-x+2/3,z+2/3
y+1/3,x+2/3,-z+2/3
-x+1/3,-x+y+2/3,-z+2/3
x-y+1/3,-y+2/3,-z+2/3
-x+1/3,-y+2/3,-z+2/3
y+1/3,-x+y+2/3,-z+2/3
x-y+1/3,x+2/3,-z+2/3
-y+1/3,-x+2/3,z+2/3
x+1/3,x-y+2/3,z+2/3
-x+y+1/3,y+2/3,z+2/3

loop_
_atom_site_label
_atom_site_type_symbol
_atom_site_fract_x
_atom_site_fract_y
_atom_site_fract_z
_atom_site_occupancy
_atom_site_U_iso_or_equiv
As2 As+5 0 0 0.19198 1 0.0
Mg1 Mg+2 0.5 0.5 0 0.833 0.0
O2 O-2 0 0 0.3795 1 0.0
O1 O-2 0 0 0.13 1 0.0
O4 O-2 0.5223 -0.5223 0.3726 1 0.0
O3 O-2 0.5139 -0.5139 0.123 1 0.0
Mg2 Mg+2 0.4982 -0.4982 0.24527 1 0.0
As1 As+5 0 0 0 1 0.0
